data_2016211
loop_
_publ_author_name
'Zhang, Wenhui'
'Noll, Bruce C.'
'Serianni, Anthony S. '

_publ_section_title
;
 3-Deoxy-\b-<small>D</small>-<i>ribo</i>-hexopyranose
 (3-deoxy-\b-<small>D</small>-glucopyranose)
;
_journal_coeditor_code SF3042
_journal_issue 10
_journal_name_full 'Acta Crystallographica Section C'
_journal_page_first o578
_journal_page_last o581
_journal_paper_doi 10.1107/S0108270107038553
_journal_volume 63
_journal_year 2007
_chemical_formula_iupac 'C6 H12 O5'
_chemical_formula_moiety 'C6 H12 O5'
_chemical_formula_sum 'C6 H12 O5'
_chemical_formula_weight 164.16
_chemical_name_common 3-deoxy-\b-D-glucopyranose
_chemical_name_systematic 3-deoxy-\b-D-ribo-hexopyranose
_space_group_IT_number 19
_symmetry_cell_setting orthorhombic
_symmetry_space_group_name_Hall 'P 2ac 2ab'
_symmetry_space_group_name_H-M 'P 21 21 21'
_atom_sites_solution_hydrogens geom
_atom_sites_solution_primary direct
_atom_sites_solution_secondary difmap
_audit_creation_method SHELXL97
_cell_angle_alpha 90.00
_cell_angle_beta 90.00
_cell_angle_gamma 90.00
_cell_formula_units_Z 4
_cell_length_a 7.4534(7)
_cell_length_b 9.0663(8)
_cell_length_c 10.6966(9)
_cell_measurement_reflns_used 6255
_cell_measurement_temperature 100(2)
_cell_measurement_theta_max 68.9818
_cell_measurement_theta_min 4.8778
_cell_volume 722.82(11)
_computing_cell_refinement 'APEX2 and SAINT (Bruker, 2006)'
_computing_data_collection 'APEX2 (Bruker, 2006)'
_computing_data_reduction 'SAINT and XPREP (Sheldrick, 2005)'
_computing_molecular_graphics 'XP (Sheldrick, 1998)'
_computing_publication_material
;
XCIF (Sheldrick, 2001) and enCIFer (Allen <i>et al.</i>,  2004)
;
_computing_structure_refinement 'XS (Sheldrick, 2001)'
_computing_structure_solution 'XL (Sheldrick, 2001)'
_diffrn_ambient_temperature 100(2)
_diffrn_detector_area_resol_mean 8.33
_diffrn_measured_fraction_theta_full 0.998
_diffrn_measured_fraction_theta_max 0.998
_diffrn_measurement_device_type 'Bruker SMART APEX CCD area-detector'
_diffrn_measurement_method '\w and \f'
_diffrn_radiation_monochromator graphite
_diffrn_radiation_type CuK\a
_diffrn_radiation_wavelength 1.54178
_diffrn_reflns_av_R_equivalents 0.0221
_diffrn_reflns_av_sigmaI/netI 0.0125
_diffrn_reflns_limit_h_max 8
_diffrn_reflns_limit_h_min -8
_diffrn_reflns_limit_k_max 10
_diffrn_reflns_limit_k_min 0
_diffrn_reflns_limit_l_max 12
_diffrn_reflns_limit_l_min 0
_diffrn_reflns_number 10176
_diffrn_reflns_theta_full 69.13
_diffrn_reflns_theta_max 69.13
_diffrn_reflns_theta_min 6.40
_exptl_absorpt_coefficient_mu 1.144
_exptl_absorpt_correction_T_max 0.8120
_exptl_absorpt_correction_T_min 0.7951
_exptl_absorpt_correction_type multi-scan
_exptl_absorpt_process_details '(SADABS; Sheldrick, 2004)'
_exptl_crystal_colour 'clear colourless'
_exptl_crystal_density_diffrn 1.508
_exptl_crystal_density_method 'not measured'
_exptl_crystal_description needle
_exptl_crystal_F_000 352
_exptl_crystal_size_max 0.21
_exptl_crystal_size_mid 0.19
_exptl_crystal_size_min 0.19
_refine_diff_density_max 0.198
_refine_diff_density_min -0.197
_refine_ls_abs_structure_details 'Flack (1983), with how many Friedel pairs?'
_refine_ls_abs_structure_Flack 0.03(19)
_refine_ls_extinction_method none
_refine_ls_goodness_of_fit_ref 1.057
_refine_ls_hydrogen_treatment constr
_refine_ls_matrix_type full
_refine_ls_number_parameters 104
_refine_ls_number_reflns 1325
_refine_ls_number_restraints 0
_refine_ls_restrained_S_all 1.057
_refine_ls_R_factor_all 0.0259
_refine_ls_R_factor_gt 0.0256
_refine_ls_shift/su_max 0.000
_refine_ls_shift/su_mean 0.000
_refine_ls_structure_factor_coef Fsqd
_refine_ls_weighting_details 'calc w = 1/[\s^2^(Fo^2^)+(0.0403P)^2^+0.2256P] where P=(Fo^2^+2Fc^2^)/3'
_refine_ls_weighting_scheme calc
_refine_ls_wR_factor_gt 0.0681
_refine_ls_wR_factor_ref 0.0685
_reflns_number_gt 1311
_reflns_number_total 1325
_reflns_threshold_expression I>2\s(I)
_cod_data_source_file sf3042.cif
_cod_data_source_block III
_cod_database_code 2016211
_cod_database_fobs_code 2016211

loop_
_symmetry_equiv_pos_as_xyz
'x, y, z'
'x+1/2, -y+1/2, -z'
'-x, y+1/2, -z+1/2'
'-x+1/2, -y, z+1/2'

loop_
_atom_site_type_symbol
_atom_site_label
_atom_site_fract_x
_atom_site_fract_y
_atom_site_fract_z
_atom_site_U_iso_or_equiv
_atom_site_adp_type
_atom_site_calc_flag
_atom_site_refinement_flags
_atom_site_occupancy
O O1 0.63868(12) 0.87513(11) 0.74343(9) 0.0166(2) Uani d . 1
H H1O 0.7248 0.8295 0.7762 0.025 Uiso calc R 1
O O2 0.47577(13) 0.94455(11) 0.98188(8) 0.0163(2) Uani d . 1
H H2O 0.5690 0.9933 0.9664 0.024 Uiso calc R 1
O O4 -0.06991(12) 0.73601(11) 0.81886(9) 0.0173(2) Uani d . 1
H H4O -0.0509 0.6827 0.8817 0.026 Uiso calc R 1
O O5 0.37441(13) 0.78829(11) 0.67501(8) 0.0162(2) Uani d . 1
O O6 0.19681(13) 0.57721(11) 0.50954(9) 0.0178(2) Uani d . 1
H H6O 0.1760 0.5864 0.4328 0.027 Uiso calc R 1
C C1 0.47656(18) 0.81383(15) 0.78443(12) 0.0144(3) Uani d . 1
H H1 0.4991 0.7189 0.8294 0.017 Uiso calc R 1
C C2 0.37792(18) 0.92197(15) 0.86930(12) 0.0139(3) Uani d . 1
H H2 0.3607 1.0181 0.8251 0.017 Uiso calc R 1
C C3 0.19664(18) 0.85676(16) 0.90432(12) 0.0149(3) Uani d . 1
H H3B 0.1275 0.9297 0.9535 0.018 Uiso calc R 1
H H3Q 0.2148 0.7683 0.9570 0.018 Uiso calc R 1
C C4 0.09067(17) 0.81441(15) 0.78725(12) 0.0137(3) Uani d . 1
H H4 0.0569 0.9066 0.7416 0.016 Uiso calc R 1
C C5 0.20523(18) 0.71826(14) 0.70051(13) 0.0143(3) Uani d . 1
H H5 0.2268 0.6204 0.7409 0.017 Uiso calc R 1
C C6 0.11368(18) 0.69546(15) 0.57620(12) 0.0157(3) Uani d . 1
H H6A -0.0147 0.6725 0.5899 0.019 Uiso calc R 1
H H6B 0.1212 0.7871 0.5262 0.019 Uiso calc R 1

loop_
_atom_site_aniso_label
_atom_site_aniso_U_11
_atom_site_aniso_U_22
_atom_site_aniso_U_33
_atom_site_aniso_U_12
_atom_site_aniso_U_13
_atom_site_aniso_U_23
O1 0.0109(4) 0.0210(5) 0.0180(5) -0.0015(4) 0.0006(4) 0.0017(4)
O2 0.0158(5) 0.0191(5) 0.0141(5) -0.0038(4) -0.0007(4) 0.0003(4)
O4 0.0114(5) 0.0224(5) 0.0182(5) -0.0021(4) 0.0001(4) 0.0047(4)
O5 0.0123(4) 0.0221(5) 0.0141(4) -0.0019(4) 0.0006(4) -0.0015(4)
O6 0.0196(5) 0.0203(5) 0.0136(4) 0.0041(4) -0.0029(4) -0.0015(4)
C1 0.0114(6) 0.0163(6) 0.0156(6) -0.0017(5) -0.0003(5) 0.0005(5)
C2 0.0137(6) 0.0153(6) 0.0129(6) -0.0007(6) -0.0010(5) 0.0008(5)
C3 0.0133(6) 0.0167(6) 0.0146(6) 0.0019(5) 0.0018(5) 0.0001(5)
C4 0.0101(6) 0.0160(6) 0.0150(6) -0.0006(5) 0.0005(5) 0.0023(5)
C5 0.0098(6) 0.0149(6) 0.0181(7) -0.0011(5) -0.0012(5) 0.0011(5)
C6 0.0145(6) 0.0174(7) 0.0153(6) 0.0011(6) -0.0013(5) -0.0007(5)

loop_
_atom_type_symbol
_atom_type_description
_atom_type_scat_dispersion_real
_atom_type_scat_dispersion_imag
_atom_type_scat_source
C C 0.0181 0.0091 'International Tables Vol C Tables 4.2.6.8 and 6.1.1.4'
H H 0.0000 0.0000 'International Tables Vol C Tables 4.2.6.8 and 6.1.1.4'
O O 0.0492 0.0322 'International Tables Vol C Tables 4.2.6.8 and 6.1.1.4'

loop_
_geom_angle_atom_site_label_1
_geom_angle_atom_site_label_2
_geom_angle_atom_site_label_3
_geom_angle
C1 O1 H1O 109.5
C2 O2 H2O 109.5
C4 O4 H4O 109.5
C1 O5 C5 112.78(10)
C6 O6 H6O 109.5
O1 C1 O5 105.67(10)
O1 C1 C2 110.32(10)
O5 C1 C2 109.76(11)
O1 C1 H1 110.3
O5 C1 H1 110.3
C2 C1 H1 110.3
O2 C2 C3 107.62(10)
O2 C2 C1 110.44(11)
C3 C2 C1 108.96(10)
O2 C2 H2 109.9
C3 C2 H2 109.9
C1 C2 H2 109.9
C2 C3 C4 110.76(11)
C2 C3 H3B 109.5
C4 C3 H3B 109.5
C2 C3 H3Q 109.5
C4 C3 H3Q 109.5
H3B C3 H3Q 108.1
O4 C4 C3 111.27(11)
O4 C4 C5 109.03(10)
C3 C4 C5 110.53(11)
O4 C4 H4 108.7
C3 C4 H4 108.7
C5 C4 H4 108.7
O5 C5 C6 106.86(11)
O5 C5 C4 110.62(10)
C6 C5 C4 111.06(11)
O5 C5 H5 109.4
C6 C5 H5 109.4
C4 C5 H5 109.4
O6 C6 C5 110.27(11)
O6 C6 H6A 109.6
C5 C6 H6A 109.6
O6 C6 H6B 109.6
C5 C6 H6B 109.6
H6A C6 H6B 108.1

loop_
_geom_bond_atom_site_label_1
_geom_bond_atom_site_label_2
_geom_bond_distance
O1 C1 1.4005(17)
O1 H1O 0.8400
O2 C2 1.4227(15)
O2 H2O 0.8400
O4 C4 1.4325(16)
O4 H4O 0.8400
O5 C1 1.4153(16)
O5 C5 1.4379(16)
O6 C6 1.4289(16)
O6 H6O 0.8400
C1 C2 1.5250(18)
C1 H1 1.0000
C2 C3 1.5216(19)
C2 H2 1.0000
C3 C4 1.5295(18)
C3 H3B 0.9900
C3 H3Q 0.9900
C4 C5 1.5329(18)
C4 H4 1.0000
C5 C6 1.5088(18)
C5 H5 1.0000
C6 H6A 0.9900
C6 H6B 0.9900

loop_
_geom_hbond_atom_site_label_D
_geom_hbond_atom_site_label_H
_geom_hbond_atom_site_label_A
_geom_hbond_site_symmetry_A
_geom_hbond_distance_DH
_geom_hbond_distance_HA
_geom_hbond_distance_DA
_geom_hbond_angle_DHA
_geom_hbond_publ_flag
O1 H1O O4 1_655 0.840 1.808 2.6381(13) 169.36 y
O2 H2O O6 3_656 0.840 1.921 2.7222(14) 159.00 y
O4 H4O O2 2_467 0.840 1.871 2.7090(14) 175.53 y
O6 H6O O1 2_466 0.840 1.937 2.7742(14) 174.82 y

loop_
_geom_torsion_atom_site_label_1
_geom_torsion_atom_site_label_2
_geom_torsion_atom_site_label_3
_geom_torsion_atom_site_label_4
_geom_torsion
C5 O5 C1 O1 177.22(10)
C5 O5 C1 C2 -63.83(13)
O1 C1 C2 O2 -66.13(13)
O5 C1 C2 O2 177.83(10)
O1 C1 C2 C3 175.86(10)
O5 C1 C2 C3 59.82(13)
O2 C2 C3 C4 -174.16(11)
C1 C2 C3 C4 -54.39(14)
C2 C3 C4 O4 172.64(10)
C2 C3 C4 C5 51.35(14)
C1 O5 C5 C6 -178.89(10)
C1 O5 C5 C4 60.09(13)
O4 C4 C5 O5 -175.25(9)
C3 C4 C5 O5 -52.64(14)
O4 C4 C5 C6 66.27(13)
C3 C4 C5 C6 -171.12(11)
O5 C5 C6 O6 74.22(13)
C4 C5 C6 O6 -165.05(10)

loop_
_cod_related_entry_id
_cod_related_entry_database
_cod_related_entry_code
1 ChemSpider 9775480
